data_7114287
loop_
_publ_author_name
'Siri, Olivier'
'Braunstein, Pierre'

_publ_section_title
;
 Unprecedented zwitterion in quinonoid chemistryElectronic supplementary
 information (ESI) available: spectroscopic data for 4 and 6 and an ORTEP
 view of the structure of 4. See
 http://www.rsc.org/suppdata/cc/b1/b107828n/.
;
_journal_issue 3
_journal_name_full 'Chemical Communications'
_journal_page_first 208
_journal_paper_doi 10.1039/b107828n
_journal_year 2002
_chemical_formula_moiety 'C16 H30 N2 O4'
_chemical_formula_sum 'C16 H30 N2 O4'
_chemical_formula_weight 314.43
_chemical_name_common 'Compound 6.2H2O'
_chemical_name_systematic ' ?'
_space_group_IT_number 15
_symmetry_cell_setting monoclinic
_symmetry_space_group_name_Hall '-C 2yc'
_symmetry_space_group_name_H-M 'C 1 2/c 1'
_audit_creation_date 8-10-01
_cell_angle_alpha 90
_cell_angle_beta 102.112(5)
_cell_angle_gamma 90
_cell_formula_units_Z 8
_cell_length_a 24.998(2)
_cell_length_b 16.728(1)
_cell_length_c 8.8553(6)
_cell_measurement_reflns_used 6881
_cell_measurement_temperature 173
_cell_measurement_theta_max 27.5
_cell_measurement_theta_min 1.4
_cell_volume 3620.6(4)
_computing_publication_material CIFGEN_IN_OpenMoleN_(_1997)
_computing_structure_refinement LSFM_OpenMoleN_(_1997)
_computing_structure_solution Direct_methods_(SIR,_Burla_et_al.,_1989)
_diffrn_ambient_temperature 173
_diffrn_measurement_details
;
6881 reflections were collected using program Collect
("Collect" Data collection software, Nonius B.V., 1998)
The conditions were as follow : crystal to detector distance ==  36. mm.
Scan angle ==  2.0 deg 1 scans of   80 sec per frame.
Data collection was divided into  1 set(s)
with the following starting angles and number of frames :

Set 1 Theta ==    6.30 Omega ==    0.00 Kappa ==    0.00   90 frames
Friedel pairs were averaged. Internal R == 0.06
;
_diffrn_measurement_device_type KappaCCD
_diffrn_measurement_method '\p scans'
_diffrn_radiation_monochromator graphite
_diffrn_radiation_type Mo-K\a
_diffrn_radiation_wavelength 0.71073
_diffrn_reflns_av_R_equivalents 0.060
_diffrn_reflns_av_sigmaI/netI 0.333
_diffrn_reflns_limit_h_max 32
_diffrn_reflns_limit_h_min -32
_diffrn_reflns_limit_k_max 21
_diffrn_reflns_limit_k_min -19
_diffrn_reflns_limit_l_max 11
_diffrn_reflns_limit_l_min -11
_diffrn_reflns_number 6881
_diffrn_reflns_theta_max 27.49
_diffrn_reflns_theta_min 2.5
_diffrn_source xray_tube
_diffrn_standards_decay_% 0
_exptl_absorpt_coefficient_mu 0.082
_exptl_absorpt_correction_type none
_exptl_crystal_colour purple
_exptl_crystal_density_diffrn 1.15
_exptl_crystal_density_method none
_exptl_crystal_description prism
_exptl_crystal_F_000 1376
_exptl_crystal_size_max 0.20
_exptl_crystal_size_mid 0.10
_exptl_crystal_size_min 0.03
_refine_diff_density_max 0.215
_refine_diff_density_min -0.149
_refine_ls_extinction_method none
_refine_ls_goodness_of_fit_all 12.857
_refine_ls_goodness_of_fit_ref 1.311
_refine_ls_hydrogen_treatment noref
_refine_ls_matrix_type full
_refine_ls_number_constraints 0
_refine_ls_number_parameters 199
_refine_ls_number_reflns 1571
_refine_ls_number_restraints 8
_refine_ls_R_factor_all 0.216
_refine_ls_R_factor_gt 0.056
_refine_ls_shift/esd_mean 0.000
_refine_ls_shift/su_max 0.000
_refine_ls_structure_factor_coef F
_refine_ls_weighting_scheme sigma
_refine_ls_wR_factor_all 0.716
_refine_ls_wR_factor_ref 0.080
_reflns_number_gt 1571
_reflns_number_total 4281
_reflns_threshold_expression >3.0\s(I)
_cod_data_source_file b107828n.txt
_cod_data_source_block 6.2H2O_(CCDC_149253)
_cod_database_code 7114287

loop_
_symmetry_equiv_pos_as_xyz
x,y,z
-x,+y,1/2-z
-x,-y,-z
+x,-y,1/2+z
1/2+x,1/2+y,+z
1/2-x,1/2+y,1/2-z
1/2-x,1/2-y,-z
1/2+x,1/2-y,1/2+z

loop_
_atom_site_label
_atom_site_fract_x
_atom_site_fract_y
_atom_site_fract_z
_atom_site_U_iso_or_equiv
_atom_site_adp_type
_atom_site_calc_flag
_atom_site_calc_attached_atom
_atom_site_type_symbol
C1 0.2408(2) 0.1091(2) 0.1592(4) 0.021(2) Uani ? ? C
C2 0.2288(1) 0.0813(2) 0.0093(4) 0.020(2) Uani ? ? C
C3 0.1966(1) 0.1346(2) -0.1158(4) 0.020(2) Uani ? ? C
C4 0.1783(1) 0.2096(2) -0.0806(4) 0.019(2) Uani ? ? C
C5 0.1900(1) 0.2358(2) 0.0717(4) 0.019(2) Uani ? ? C
C6 0.2232(1) 0.1841(2) 0.1992(4) 0.020(2) Uani ? ? C
O1 0.2431(1) 0.0144(1) -0.0361(3) 0.030(1) Uani ? ? O
N1 0.1887(1) 0.1026(2) -0.2553(3) 0.021(2) Uani ? ? N
C7 0.1617(2) 0.1380(2) -0.4005(4) 0.025(2) Uani ? ? C
C8 0.1028(2) 0.1089(2) -0.4623(4) 0.027(2) Uani ? ? C
C9 0.1017(2) 0.0189(3) -0.4821(5) 0.044(3) Uani ? ? C
C10 0.0655(2) 0.1337(3) -0.3555(5) 0.040(3) Uani ? ? C
C11 0.0830(2) 0.1488(3) -0.6201(6) 0.054(3) Uani ? ? C
N2 0.1748(1) 0.3048(2) 0.1218(3) 0.020(2) Uani ? ? N
C12 0.1432(2) 0.3667(2) 0.0281(4) 0.026(2) Uani ? ? C
C13 0.0825(1) 0.3678(2) 0.0328(4) 0.026(2) Uani ? ? C
C14 0.0549(2) 0.2909(3) -0.0278(6) 0.047(3) Uani ? ? C
C15 0.0760(2) 0.3824(3) 0.1973(5) 0.051(3) Uani ? ? C
C16 0.0570(2) 0.4372(3) -0.0686(5) 0.053(3) Uani ? ? C
O2 0.2326(1) 0.2133(1) 0.3326(3) 0.028(1) Uani ? ? O
O3 0.3017(1) -0.1247(1) 0.0613(3) 0.029(1) Uani ? ? O
O4 0.3854(2) -0.1481(2) -0.1084(4) 0.090(3) Uani ? ? O
H01 0.2064 0.0443 -0.2481 0.0317 Uiso ? ? H
H02 0.1910 0.3157 0.2422 0.0317 Uiso ? ? H
H1 0.2615 0.0763 0.2377 0.0286 Uiso calc C1 H
H2 0.1580 0.2425 -0.1598 0.0255 Uiso calc C4 H
H3 0.1827 0.1260 -0.4755 0.0350 Uiso calc C7 H
H4 0.1608 0.1943 -0.3867 0.0350 Uiso calc C7 H
H5 0.0652 0.0018 -0.5202 0.0598 Uiso calc C9 H
H6 0.1237 0.0043 -0.5532 0.0598 Uiso calc C9 H
H7 0.1157 -0.0058 -0.3852 0.0598 Uiso calc C9 H
H8 0.0295 0.1151 -0.3960 0.0561 Uiso calc C10 H
H9 0.0785 0.1112 -0.2561 0.0561 Uiso calc C10 H
H10 0.0652 0.1903 -0.3476 0.0561 Uiso calc C10 H
H11 0.0466 0.1323 -0.6625 0.0766 Uiso calc C11 H
H12 0.0840 0.2052 -0.6081 0.0766 Uiso calc C11 H
H13 0.1061 0.1335 -0.6876 0.0766 Uiso calc C11 H
H14 0.1463 0.3590 -0.0760 0.0337 Uiso calc C12 H
H15 0.1584 0.4171 0.0636 0.0337 Uiso calc C12 H
H16 0.0172 0.2933 -0.0235 0.0690 Uiso calc C14 H
H17 0.0582 0.2833 -0.1318 0.0690 Uiso calc C14 H
H18 0.0717 0.2475 0.0335 0.0690 Uiso calc C14 H
H19 0.0383 0.3831 0.2001 0.0696 Uiso calc C15 H
H20 0.0938 0.3409 0.2623 0.0696 Uiso calc C15 H
H21 0.0920 0.4324 0.2323 0.0696 Uiso calc C15 H
H22 0.0190 0.4400 -0.0689 0.0698 Uiso calc C16 H
H23 0.0742 0.4857 -0.0291 0.0698 Uiso calc C16 H
H24 0.0619 0.4292 -0.1710 0.0698 Uiso calc C16 H

loop_
_atom_site_aniso_label
_atom_site_aniso_U_11
_atom_site_aniso_U_22
_atom_site_aniso_U_33
_atom_site_aniso_U_12
_atom_site_aniso_U_13
_atom_site_aniso_U_23
_atom_site_aniso_type_symbol
C1 0.026(2) 0.019(2) 0.018(2) 0.003(2) -0.002(2) 0.006(2) C
C2 0.018(2) 0.020(2) 0.023(2) 0.001(2) 0.001(2) 0.001(2) C
C3 0.015(2) 0.024(2) 0.021(2) -0.003(2) 0.006(1) -0.003(2) C
C4 0.018(2) 0.021(2) 0.018(2) 0.004(2) -0.001(2) 0.005(2) C
C5 0.017(2) 0.023(2) 0.018(2) -0.004(2) 0.002(1) 0.002(2) C
C6 0.020(2) 0.022(2) 0.019(2) -0.006(2) 0.001(2) 0.000(2) C
O1 0.046(2) 0.019(1) 0.032(2) 0.010(1) -0.002(1) -0.005(1) O
N1 0.023(2) 0.025(1) 0.017(2) 0.003(2) 0.001(1) -0.004(1) N
C7 0.033(2) 0.031(2) 0.016(2) 0.003(2) 0.004(2) -0.001(2) C
C8 0.027(2) 0.033(2) 0.023(2) 0.004(2) -0.002(2) 0.001(2) C
C9 0.038(3) 0.044(2) 0.050(3) -0.002(2) -0.003(2) -0.017(2) C
C10 0.026(2) 0.058(3) 0.043(3) 0.004(2) 0.001(2) -0.004(3) C
C11 0.056(3) 0.072(3) 0.038(3) 0.005(3) -0.014(3) 0.004(3) C
N2 0.019(2) 0.019(1) 0.022(2) 0.003(1) 0.002(1) -0.002(1) N
C12 0.031(2) 0.021(2) 0.027(2) 0.006(2) 0.010(2) -0.001(2) C
C13 0.020(2) 0.030(2) 0.028(2) 0.003(2) 0.002(2) -0.003(2) C
C14 0.024(2) 0.057(3) 0.076(3) -0.001(2) 0.006(2) -0.014(3) C
C15 0.034(2) 0.084(3) 0.046(2) 0.016(3) 0.016(2) -0.006(3) C
C16 0.049(3) 0.060(3) 0.051(3) 0.031(3) 0.007(2) 0.005(3) C
O2 0.039(2) 0.031(1) 0.017(1) 0.005(1) -0.001(1) -0.001(1) O
O3 0.033(1) 0.029(1) 0.025(1) 0.002(1) -0.000(1) 0.007(1) O
O4 0.100(3) 0.100(3) 0.072(2) -0.006(3) 0.028(2) -0.008(2) O

loop_
_atom_type_symbol
_atom_type_scat_dispersion_real
_atom_type_scat_dispersion_imag
_atom_type_scat_source
C 0.002 0.002 International_Tables_Vol_IV_Table_2.3.1
H 0.000 0.000 International_Tables_Vol_IV_Table_2.3.1
N 0.004 0.003 International_Tables_Vol_IV_Table_2.3.1
O 0.008 0.006 International_Tables_Vol_IV_Table_2.3.1

loop_
_geom_angle_atom_site_label_1
_geom_angle_atom_site_label_2
_geom_angle_atom_site_label_3
_geom_angle
_geom_angle_site_symmetry_3
C2 C1 C6 122.0(4) .
C1 C2 C3 118.7(3) .
C1 C2 O1 125.8(4) .
C3 C2 O1 115.5(4) .
C2 C3 C4 121.0(3) .
C2 C3 N1 113.4(3) .
C2 C3 H01 82.49 .
C4 C3 N1 125.6(4) .
C4 C3 H01 156.48 .
N1 C3 H01 30.88 .
C3 C4 C5 119.3(3) .
C4 C5 C6 120.8(3) .
C4 C5 N2 125.7(4) .
C4 C5 H02 154.70 .
C6 C5 N2 113.5(3) .
C6 C5 H02 84.40 .
N2 C5 H02 29.17 .
C1 C6 C5 118.2(4) .
C1 C6 O2 125.5(4) .
C5 C6 O2 116.2(3) .
C2 O1 H01 88.38 .
C3 N1 C7 127.9(3) .
C3 N1 H01 109.58 .
C7 N1 H01 122.54 .
N1 C7 C8 114.8(3) .
C7 C8 C9 110.4(4) .
C7 C8 C10 111.1(3) .
C7 C8 C11 106.8(4) .
C9 C8 C10 110.2(4) .
C9 C8 C11 109.4(4) .
C10 C8 C11 109.0(4) .
C5 N2 C12 126.3(3) .
C5 N2 H02 114.01 .
C12 N2 H02 119.47 .
N2 C12 C13 114.7(3) .
N2 C12 H02 25.27 .
C13 C12 H02 110.24 .
C12 C13 C14 111.4(3) .
C12 C13 C15 109.5(4) .
C12 C13 C16 106.7(4) .
C14 C13 C15 110.3(4) .
C14 C13 C16 109.7(4) .
C15 C13 C16 109.1(4) .
C6 O2 H02 88.78 .
C3 H01 O1 73.63 .
C3 H01 N1 39.54 .
O1 H01 N1 113.16 .
C5 H02 N2 36.82 .
C5 H02 C12 72.00 .
C5 H02 O2 70.56 .
C5 H02 O3 167.90 6_555
N2 H02 C12 35.26 .
N2 H02 O2 107.24 .
N2 H02 O3 154.68 6_555
C12 H02 O2 142.50 .
C12 H02 O3 119.79 6_555
O2 H02 O3 97.51 6_555

loop_
_geom_bond_atom_site_label_1
_geom_bond_atom_site_label_2
_geom_bond_distance
_geom_bond_site_symmetry_2
C1 C2 1.379(5) .
C1 C6 1.399(5) .
C2 C3 1.516(5) .
C2 O1 1.265(4) .
C3 C4 1.393(5) .
C3 N1 1.323(5) .
C3 H01 1.9575 .
C4 C5 1.389(5) .
C5 C6 1.523(5) .
C5 N2 1.320(5) .
C5 H02 2.0129 .
C6 O2 1.254(4) .
O1 H01 1.9735 .
N1 C7 1.448(5) .
N1 H01 1.0662 .
C7 C8 1.538(6) .
C8 C9 1.515(6) .
C8 C10 1.518(6) .
C8 C11 1.534(7) .
N2 C12 1.453(5) .
N2 H02 1.0742 .
C12 C13 1.529(6) .
C12 H02 2.1907 .
C13 C14 1.504(6) .
C13 C15 1.518(6) .
C13 C16 1.524(6) .
O2 H02 2.0760 .
O3 H02 1.9804 6_545
